data_4089411
loop_
_publ_author_name
'Hannigan, Steven F.'
'Lum, June S.'
'Bacon, Jeffrey W.'
'Moore, Curtis'
'Golen, James A.'
'Rheingold, Arnold L.'
'Doerrer, Linda H.'

_publ_section_title
;
 Room Temperature Stable Organocuprate Copper(III) Complex
;
_journal_issue 12
_journal_name_full Organometallics
_journal_page_first 3429
_journal_paper_doi 10.1021/om4000538
_journal_volume 32
_journal_year 2013
_chemical_formula_moiety 'C18 H8 Cu F12 O2, C12 H24 K O6'
_chemical_formula_sum 'C30 H32 Cu F12 K O8'
_chemical_formula_weight 851.21
_space_group_IT_number 14
_space_group_name_Hall '-P 2ybc'
_space_group_name_H-M_alt 'P 1 21/c 1'
_symmetry_cell_setting monoclinic
_symmetry_space_group_name_Hall '-P 2ybc'
_symmetry_space_group_name_H-M 'P 1 21/c 1'
_atom_sites_solution_hydrogens geom
_atom_sites_solution_primary direct
_atom_sites_solution_secondary difmap
_audit_creation_method SHELXL-97
_audit_update_record
;
2012-02-08 # Formatted by publCIF
;
_cell_angle_alpha 90.00
_cell_angle_beta 105.3090(10)
_cell_angle_gamma 90.00
_cell_formula_units_Z 2
_cell_length_a 8.6969(2)
_cell_length_b 19.4441(3)
_cell_length_c 10.5153(2)
_cell_measurement_reflns_used 9914
_cell_measurement_temperature 100(2)
_cell_measurement_theta_max 65.673
_cell_measurement_theta_min 4.546
_cell_volume 1715.08(6)
_computing_cell_refinement 'SAINT (Bruker, 2006)'
_computing_data_collection 'APEX2 (Bruker, 2006)'
_computing_data_reduction 'SAINT (Bruker, 2006)'
_computing_molecular_graphics 'OLEX2 (Dolmanov, et al. 2009)'
_computing_publication_material 'PublCIF v.1.9.5_c (IUCr)'
_computing_structure_refinement 'SHELXL-97 (Sheldrick, 1997)'
_computing_structure_solution 'SHELXS-97 (Sheldrick, 1990)'
_diffrn_ambient_temperature 100(2)
_diffrn_measured_fraction_theta_full 0.995
_diffrn_measured_fraction_theta_max 0.995
_diffrn_measurement_device_type 'Bruker Proteum-R'
_diffrn_measurement_method '\w & \f scans'
_diffrn_radiation_monochromator multilayer
_diffrn_radiation_source 'rotating anode'
_diffrn_radiation_type CuK\a
_diffrn_radiation_wavelength 1.54178
_diffrn_reflns_av_R_equivalents 0.0378
_diffrn_reflns_av_sigmaI/netI 0.0180
_diffrn_reflns_limit_h_max 10
_diffrn_reflns_limit_h_min -9
_diffrn_reflns_limit_k_max 23
_diffrn_reflns_limit_k_min -23
_diffrn_reflns_limit_l_max 12
_diffrn_reflns_limit_l_min -12
_diffrn_reflns_number 33125
_diffrn_reflns_theta_full 66.39
_diffrn_reflns_theta_max 66.39
_diffrn_reflns_theta_min 4.55
_diffrn_standards_decay_% 0
_diffrn_standards_interval_count 0
_diffrn_standards_interval_time 0
_diffrn_standards_number 0
_exptl_absorpt_coefficient_mu 3.031
_exptl_absorpt_correction_T_max 0.7528
_exptl_absorpt_correction_T_min 0.6731
_exptl_absorpt_correction_type multi-scan
_exptl_absorpt_process_details 'SADABS (Sheldrick, 1997)'
_exptl_crystal_colour yellow
_exptl_crystal_density_diffrn 1.648
_exptl_crystal_density_method 'not measured'
_exptl_crystal_description block
_exptl_crystal_F_000 864
_exptl_crystal_size_max 0.119
_exptl_crystal_size_mid 0.058
_exptl_crystal_size_min 0.041
_refine_diff_density_max 0.362
_refine_diff_density_min -0.390
_refine_diff_density_rms 0.049
_refine_ls_extinction_method none
_refine_ls_goodness_of_fit_ref 1.132
_refine_ls_hydrogen_treatment constr
_refine_ls_matrix_type full
_refine_ls_number_parameters 238
_refine_ls_number_reflns 3005
_refine_ls_number_restraints 0
_refine_ls_restrained_S_all 1.132
_refine_ls_R_factor_all 0.0288
_refine_ls_R_factor_gt 0.0279
_refine_ls_shift/su_max 0.001
_refine_ls_shift/su_mean 0.000
_refine_ls_structure_factor_coef Fsqd
_refine_ls_weighting_details 'calc w=1/[\s^2^(Fo^2^)+(0.0277P)^2^+1.2090P] where P=(Fo^2^+2Fc^2^)/3'
_refine_ls_weighting_scheme calc
_refine_ls_wR_factor_gt 0.0715
_refine_ls_wR_factor_ref 0.0722
_reflns_number_gt 2896
_reflns_number_total 3005
_reflns_threshold_expression >2sigma(I)
_cod_data_source_file om4000538_si_002.cif
_cod_data_source_block hannigan1_0m_compound_5_Cu3_ACIE
_cod_database_code 4089411

loop_
_symmetry_equiv_pos_as_xyz
'x, y, z'
'-x, y+1/2, -z+1/2'
'-x, -y, -z'
'x, -y-1/2, z-1/2'

loop_
_atom_site_label
_atom_site_type_symbol
_atom_site_fract_x
_atom_site_fract_y
_atom_site_fract_z
_atom_site_U_iso_or_equiv
_atom_site_adp_type
_atom_site_occupancy
_atom_site_symmetry_multiplicity
_atom_site_calc_flag
_atom_site_refinement_flags
K1 K 0.0000 0.5000 0.5000 0.02144(13) Uani 1 2 d S
F6 F 0.14590(13) 0.38752(6) 0.94017(11) 0.0352(3) Uani 1 1 d .
F3 F 0.56253(12) 0.27984(5) 1.10709(10) 0.0291(2) Uani 1 1 d .
C7 C 0.4168(2) 0.36416(8) 0.95716(17) 0.0209(3) Uani 1 1 d .
C12 C 0.1148(2) 0.65022(10) 0.7058(2) 0.0315(4) Uani 1 1 d .
H12A H 0.2243 0.6327 0.7436 0.038 Uiso 1 1 calc R
H12B H 0.0935 0.6867 0.7645 0.038 Uiso 1 1 calc R
C10 C -0.1169(2) 0.51326(10) 0.80580(18) 0.0299(4) Uani 1 1 d .
H10A H -0.1163 0.4934 0.8927 0.036 Uiso 1 1 calc R
H10B H -0.2214 0.5356 0.7685 0.036 Uiso 1 1 calc R
C8 C 0.5408(2) 0.30581(9) 0.98578(17) 0.0244(4) Uani 1 1 d .
C13 C 0.1002(2) 0.67882(9) 0.5712(2) 0.0331(4) Uani 1 1 d .
H13A H -0.0121 0.6914 0.5293 0.040 Uiso 1 1 calc R
H13B H 0.1663 0.7208 0.5776 0.040 Uiso 1 1 calc R
C11 C 0.0149(2) 0.56476(11) 0.82085(18) 0.0308(4) Uani 1 1 d .
H11A H 0.0059 0.6003 0.8859 0.037 Uiso 1 1 calc R
H11B H 0.1195 0.5417 0.8527 0.037 Uiso 1 1 calc R
C14 C 0.1383(2) 0.65216(10) 0.36334(19) 0.0306(4) Uani 1 1 d .
H14A H 0.2041 0.6939 0.3659 0.037 Uiso 1 1 calc R
H14B H 0.0259 0.6642 0.3204 0.037 Uiso 1 1 calc R
C4 C 0.3351(2) 0.39358(10) 0.58383(18) 0.0264(4) Uani 1 1 d .
H4 H 0.3033 0.3698 0.5022 0.032 Uiso 1 1 calc R
C5 C 0.3505(2) 0.35818(9) 0.70113(17) 0.0243(4) Uani 1 1 d .
H5 H 0.3291 0.3103 0.7005 0.029 Uiso 1 1 calc R
C3 C 0.36601(19) 0.46379(10) 0.58551(17) 0.0242(4) Uani 1 1 d .
H1 H 0.3539 0.4878 0.5048 0.029 Uiso 1 1 calc R
F5 F 0.26063(13) 0.31814(6) 1.09467(10) 0.0334(3) Uani 1 1 d .
C2 C 0.4145(2) 0.49906(9) 0.70437(18) 0.0222(4) Uani 1 1 d .
H2 H 0.4361 0.5470 0.7047 0.027 Uiso 1 1 calc R
C15 C 0.1930(2) 0.59695(10) 0.28652(19) 0.0291(4) Uani 1 1 d .
H15A H 0.1881 0.6135 0.1965 0.035 Uiso 1 1 calc R
H15B H 0.3046 0.5840 0.3303 0.035 Uiso 1 1 calc R
O1 O 0.46995(15) 0.41357(6) 1.05467(11) 0.0249(3) Uani 1 1 d .
O2 O -0.09119(14) 0.46075(6) 0.71967(12) 0.0261(3) Uani 1 1 d .
F4 F 0.19862(13) 0.28415(6) 0.89290(11) 0.0373(3) Uani 1 1 d .
O4 O 0.15223(15) 0.62827(6) 0.49388(12) 0.0267(3) Uani 1 1 d .
O3 O 0.00273(14) 0.59572(6) 0.69612(12) 0.0265(3) Uani 1 1 d .
F2 F 0.68225(12) 0.32940(6) 0.97758(11) 0.0317(3) Uani 1 1 d .
C6 C 0.39776(19) 0.39399(9) 0.81983(17) 0.0201(3) Uani 1 1 d .
F1 F 0.50347(14) 0.25277(5) 0.90196(11) 0.0360(3) Uani 1 1 d .
C1 C 0.43135(19) 0.46438(9) 0.82253(16) 0.0197(3) Uani 1 1 d .
C9 C 0.2554(2) 0.33784(9) 0.97196(18) 0.0262(4) Uani 1 1 d .
Cu1 Cu 0.5000 0.5000 1.0000 0.01882(11) Uani 1 2 d S

loop_
_atom_site_aniso_label
_atom_site_aniso_U_11
_atom_site_aniso_U_22
_atom_site_aniso_U_33
_atom_site_aniso_U_23
_atom_site_aniso_U_13
_atom_site_aniso_U_12
K1 0.0213(3) 0.0201(3) 0.0257(3) -0.00227(19) 0.0110(2) -0.00284(19)
F6 0.0272(6) 0.0451(7) 0.0370(6) 0.0138(5) 0.0150(5) 0.0130(5)
F3 0.0290(5) 0.0254(5) 0.0320(6) 0.0082(4) 0.0063(4) 0.0040(4)
C7 0.0221(8) 0.0169(8) 0.0247(9) 0.0004(7) 0.0076(7) 0.0000(7)
C12 0.0276(9) 0.0273(10) 0.0405(11) -0.0141(8) 0.0106(8) -0.0062(8)
C10 0.0285(10) 0.0396(11) 0.0241(9) -0.0013(8) 0.0116(7) 0.0010(8)
C8 0.0248(9) 0.0207(9) 0.0281(9) 0.0000(7) 0.0074(7) 0.0007(7)
C13 0.0309(10) 0.0190(9) 0.0520(12) -0.0060(8) 0.0154(9) -0.0045(7)
C11 0.0293(10) 0.0398(11) 0.0248(9) -0.0074(8) 0.0097(7) 0.0003(8)
C14 0.0270(9) 0.0246(9) 0.0394(11) 0.0097(8) 0.0071(8) -0.0041(7)
C4 0.0200(8) 0.0353(10) 0.0238(9) -0.0052(7) 0.0055(7) -0.0005(7)
C5 0.0215(8) 0.0238(9) 0.0280(9) -0.0023(7) 0.0074(7) -0.0011(7)
C3 0.0169(8) 0.0338(10) 0.0226(9) 0.0056(7) 0.0066(7) 0.0026(7)
F5 0.0313(6) 0.0392(6) 0.0326(6) 0.0132(5) 0.0136(5) 0.0025(5)
C2 0.0171(8) 0.0229(9) 0.0278(9) 0.0027(7) 0.0082(7) 0.0023(6)
C15 0.0236(9) 0.0340(10) 0.0310(10) 0.0100(8) 0.0096(7) -0.0035(8)
O1 0.0374(7) 0.0167(6) 0.0214(6) -0.0001(5) 0.0091(5) -0.0012(5)
O2 0.0249(6) 0.0289(7) 0.0273(6) 0.0017(5) 0.0115(5) -0.0024(5)
F4 0.0335(6) 0.0376(6) 0.0420(6) -0.0030(5) 0.0118(5) -0.0156(5)
O4 0.0271(6) 0.0210(6) 0.0332(7) 0.0013(5) 0.0102(5) 0.0004(5)
O3 0.0253(6) 0.0273(7) 0.0276(6) -0.0060(5) 0.0080(5) -0.0034(5)
F2 0.0224(5) 0.0358(6) 0.0388(6) 0.0061(5) 0.0115(4) 0.0039(4)
C6 0.0167(8) 0.0206(8) 0.0248(9) 0.0006(7) 0.0086(6) 0.0017(6)
F1 0.0424(6) 0.0222(5) 0.0397(6) -0.0074(5) 0.0042(5) 0.0085(5)
C1 0.0168(8) 0.0208(8) 0.0229(8) -0.0009(7) 0.0077(6) 0.0028(6)
C9 0.0267(9) 0.0263(9) 0.0274(9) 0.0056(7) 0.0103(7) 0.0021(7)
Cu1 0.02195(19) 0.01498(19) 0.02073(19) 0.00038(12) 0.00776(14) 0.00124(12)

loop_
_atom_type_symbol
_atom_type_description
_atom_type_scat_dispersion_real
_atom_type_scat_dispersion_imag
_atom_type_scat_source
C C 0.0181 0.0091 'International Tables Vol C Tables 4.2.6.8 and 6.1.1.4'
H H 0.0000 0.0000 'International Tables Vol C Tables 4.2.6.8 and 6.1.1.4'
O O 0.0492 0.0322 'International Tables Vol C Tables 4.2.6.8 and 6.1.1.4'
F F 0.0727 0.0534 'International Tables Vol C Tables 4.2.6.8 and 6.1.1.4'
K K 0.3868 1.0657 'International Tables Vol C Tables 4.2.6.8 and 6.1.1.4'
Cu Cu -1.9646 0.5888 'International Tables Vol C Tables 4.2.6.8 and 6.1.1.4'

loop_
_geom_angle_atom_site_label_1
_geom_angle_atom_site_label_2
_geom_angle_atom_site_label_3
_geom_angle
_geom_angle_site_symmetry_1
_geom_angle_site_symmetry_3
O2 K1 O2 180.00(2) 3_566 .
O2 K1 O3 60.52(4) 3_566 3_566
O2 K1 O3 119.48(4) . 3_566
O2 K1 O3 119.48(4) 3_566 .
O2 K1 O3 60.52(4) . .
O3 K1 O3 180.0 3_566 .
O2 K1 O4 59.65(4) 3_566 .
O2 K1 O4 120.35(4) . .
O3 K1 O4 119.10(4) 3_566 .
O3 K1 O4 60.90(4) . .
O2 K1 O4 120.35(4) 3_566 3_566
O2 K1 O4 59.65(4) . 3_566
O3 K1 O4 60.90(4) 3_566 3_566
O3 K1 O4 119.10(4) . 3_566
O4 K1 O4 180.0 . 3_566
O2 K1 C3 101.10(4) 3_566 3_566
O2 K1 C3 78.90(4) . 3_566
O3 K1 C3 97.36(4) 3_566 3_566
O3 K1 C3 82.64(4) . 3_566
O4 K1 C3 103.88(4) . 3_566
O4 K1 C3 76.12(4) 3_566 3_566
O2 K1 C3 78.90(4) 3_566 .
O2 K1 C3 101.10(4) . .
O3 K1 C3 82.64(4) 3_566 .
O3 K1 C3 97.36(4) . .
O4 K1 C3 76.12(4) . .
O4 K1 C3 103.88(4) 3_566 .
C3 K1 C3 180.00(7) 3_566 .
O2 K1 C4 88.27(4) 3_566 .
O2 K1 C4 91.73(4) . .
O3 K1 C4 68.46(4) 3_566 .
O3 K1 C4 111.54(4) . .
O4 K1 C4 99.42(4) . .
O4 K1 C4 80.58(4) 3_566 .
C3 K1 C4 156.55(5) 3_566 .
C3 K1 C4 23.45(5) . .
O2 K1 C4 91.73(4) 3_566 3_566
O2 K1 C4 88.27(4) . 3_566
O3 K1 C4 111.54(4) 3_566 3_566
O3 K1 C4 68.46(4) . 3_566
O4 K1 C4 80.58(4) . 3_566
O4 K1 C4 99.42(4) 3_566 3_566
C3 K1 C4 23.45(5) 3_566 3_566
C3 K1 C4 156.55(5) . 3_566
C4 K1 C4 180.0 . 3_566
O1 C7 C6 111.55(13) . .
O1 C7 C8 106.59(13) . .
C6 C7 C8 111.18(14) . .
O1 C7 C9 106.80(14) . .
C6 C7 C9 110.38(14) . .
C8 C7 C9 110.19(14) . .
O3 C12 C13 108.88(15) . .
O3 C12 H12A 109.9 . .
C13 C12 H12A 109.9 . .
O3 C12 H12B 109.9 . .
C13 C12 H12B 109.9 . .
H12A C12 H12B 108.3 . .
O2 C10 C11 107.63(15) . .
O2 C10 H10A 110.2 . .
C11 C10 H10A 110.2 . .
O2 C10 H10B 110.2 . .
C11 C10 H10B 110.2 . .
H10A C10 H10B 108.5 . .
F2 C8 F3 106.86(14) . .
F2 C8 F1 106.78(14) . .
F3 C8 F1 106.59(14) . .
F2 C8 C7 110.09(14) . .
F3 C8 C7 112.34(14) . .
F1 C8 C7 113.79(14) . .
O4 C13 C12 108.89(15) . .
O4 C13 H13A 109.9 . .
C12 C13 H13A 109.9 . .
O4 C13 H13B 109.9 . .
C12 C13 H13B 109.9 . .
H13A C13 H13B 108.3 . .
O3 C11 C10 108.49(15) . .
O3 C11 H11A 110.0 . .
C10 C11 H11A 110.0 . .
O3 C11 H11B 110.0 . .
C10 C11 H11B 110.0 . .
H11A C11 H11B 108.4 . .
O4 C14 C15 109.17(15) . .
O4 C14 H14A 109.8 . .
C15 C14 H14A 109.8 . .
O4 C14 H14B 109.8 . .
C15 C14 H14B 109.8 . .
H14A C14 H14B 108.3 . .
C5 C4 C3 120.17(17) . .
C5 C4 K1 113.37(11) . .
C3 C4 K1 64.36(10) . .
C5 C4 H4 119.9 . .
C3 C4 H4 119.9 . .
K1 C4 H4 92.1 . .
C4 C5 C6 119.01(16) . .
C4 C5 H5 120.5 . .
C6 C5 H5 120.5 . .
C2 C3 C4 120.50(16) . .
C2 C3 K1 100.96(11) . .
C4 C3 K1 92.19(10) . .
C2 C3 H1 119.8 . .
C4 C3 H1 119.8 . .
K1 C3 H1 76.7 . .
C1 C2 C3 120.06(16) . .
C1 C2 H2 120.0 . .
C3 C2 H2 120.0 . .
O2 C15 C14 107.96(14) 3_566 .
O2 C15 H15A 110.1 3_566 .
C14 C15 H15A 110.1 . .
O2 C15 H15B 110.1 3_566 .
C14 C15 H15B 110.1 . .
H15A C15 H15B 108.4 . .
C7 O1 Cu1 116.92(10) . .
C15 O2 C10 113.31(14) 3_566 .
C15 O2 K1 119.80(10) 3_566 .
C10 O2 K1 117.79(10) . .
C14 O4 C13 111.50(14) . .
C14 O4 K1 112.82(10) . .
C13 O4 K1 111.96(10) . .
C11 O3 C12 111.48(14) . .
C11 O3 K1 112.70(10) . .
C12 O3 K1 115.06(10) . .
C5 C6 C1 121.20(16) . .
C5 C6 C7 126.25(15) . .
C1 C6 C7 112.54(15) . .
C2 C1 C6 119.05(16) . .
C2 C1 Cu1 128.60(13) . .
C6 C1 Cu1 112.35(12) . .
F5 C9 F6 106.81(14) . .
F5 C9 F4 106.73(14) . .
F6 C9 F4 106.58(14) . .
F5 C9 C7 113.19(14) . .
F6 C9 C7 110.07(14) . .
F4 C9 C7 113.05(14) . .
O1 Cu1 O1 180.0 . 3_667
O1 Cu1 C1 86.59(6) . .
O1 Cu1 C1 93.41(6) 3_667 .
O1 Cu1 C1 93.41(6) . 3_667
O1 Cu1 C1 86.59(6) 3_667 3_667
C1 Cu1 C1 179.999(1) . 3_667

loop_
_geom_bond_atom_site_label_1
_geom_bond_atom_site_label_2
_geom_bond_distance
_geom_bond_site_symmetry_2
K1 O2 2.7412(12) 3_566
K1 O2 2.7412(12) .
K1 O3 2.7734(12) 3_566
K1 O3 2.7734(12) .
K1 O4 2.8324(12) .
K1 O4 2.8324(12) 3_566
K1 C3 3.1505(16) 3_566
K1 C3 3.1505(16) .
K1 C4 3.4921(18) .
K1 C4 3.4921(18) 3_566
F6 C9 1.336(2) .
F3 C8 1.338(2) .
C7 O1 1.392(2) .
C7 C6 1.524(2) .
C7 C8 1.539(2) .
C7 C9 1.540(2) .
C12 O3 1.425(2) .
C12 C13 1.494(3) .
C12 H12A 0.9900 .
C12 H12B 0.9900 .
C10 O2 1.421(2) .
C10 C11 1.498(3) .
C10 H10A 0.9900 .
C10 H10B 0.9900 .
C8 F2 1.337(2) .
C8 F1 1.340(2) .
C13 O4 1.424(2) .
C13 H13A 0.9900 .
C13 H13B 0.9900 .
C11 O3 1.422(2) .
C11 H11A 0.9900 .
C11 H11B 0.9900 .
C14 O4 1.424(2) .
C14 C15 1.495(3) .
C14 H14A 0.9900 .
C14 H14B 0.9900 .
C4 C5 1.388(3) .
C4 C3 1.391(3) .
C4 H4 0.9500 .
C5 C6 1.393(2) .
C5 H5 0.9500 .
C3 C2 1.390(3) .
C3 H1 0.9500 .
F5 C9 1.335(2) .
C2 C1 1.387(2) .
C2 H2 0.9500 .
C15 O2 1.420(2) 3_566
C15 H15A 0.9900 .
C15 H15B 0.9900 .
O1 Cu1 1.8173(12) .
O2 C15 1.420(2) 3_566
F4 C9 1.345(2) .
C6 C1 1.398(2) .
C1 Cu1 1.9314(17) .
Cu1 O1 1.8173(12) 3_667
Cu1 C1 1.9314(17) 3_667
